data_7703932
loop_
_publ_author_name
'Andrejevi\'c, Tina P'
'Milivojevic, Dusan'
'Gli\<si\'c, Biljana \/D'
'Kljun, Jakob'
'Stevanovi\'c, Nevena Lj'
'Vojnovic, Sandra'
'Medic, Strahinja'
'Nikodinovic-Runic, Jasmina'
'Turel, Iztok'
'Djuran, Milo\<s I'

_publ_section_title
;
 Silver(i) complexes with different pyridine-4,5-dicarboxylate ligands as
 efficient agents for the control of cow mastitis associated pathogens.
;
_journal_issue 18
_journal_name_full 'Dalton transactions (Cambridge, England : 2003)'
_journal_page_first 6084
_journal_page_last 6096
_journal_paper_doi 10.1039/d0dt00518e
_journal_volume 49
_journal_year 2020
_chemical_formula_moiety 'C14 H12 Ag N3 O7'
_chemical_formula_sum 'C14 H12 Ag N3 O7'
_chemical_formula_weight 442.14
_space_group_crystal_system monoclinic
_space_group_IT_number 14
_space_group_name_Hall '-P 2ybc'
_space_group_name_H-M_alt 'P 1 21/c 1'
_atom_sites_solution_hydrogens geom
_atom_sites_solution_primary dual
_audit_creation_date 2019-11-18
_audit_creation_method
;
Olex2 1.2
(compiled 2018.05.29 svn.r3508 for OlexSys, GUI svn.r5506)
;
_audit_update_record
;
2020-01-29 deposited with the CCDC.	2020-04-01 downloaded from the CCDC.
;
_cell_angle_alpha 90
_cell_angle_beta 104.169(4)
_cell_angle_gamma 90
_cell_formula_units_Z 4
_cell_length_a 12.3460(6)
_cell_length_b 7.4026(4)
_cell_length_c 16.9382(7)
_cell_measurement_reflns_used 3379
_cell_measurement_temperature 150.00(10)
_cell_measurement_theta_max 30.3450
_cell_measurement_theta_min 2.6270
_cell_volume 1500.93(13)
_computing_cell_refinement 'CrysAlisPro 1.171.39.46e (Rigaku OD, 2018)'
_computing_data_collection 'CrysAlisPro 1.171.39.46e (Rigaku OD, 2018)'
_computing_data_reduction 'CrysAlisPro 1.171.39.46e (Rigaku OD, 2018)'
_computing_molecular_graphics 'Olex2 (Dolomanov et al., 2009)'
_computing_publication_material 'Olex2 (Dolomanov et al., 2009)'
_computing_structure_refinement 'ShelXL (Sheldrick, 2015)'
_computing_structure_solution 'ShelXT (Sheldrick, 2015)'
_diffrn_ambient_environment N~2~
_diffrn_ambient_temperature 150.00(10)
_diffrn_detector 'CCD plate'
_diffrn_detector_area_resol_mean 10.4933
_diffrn_detector_type Atlas
_diffrn_measured_fraction_theta_full 0.999
_diffrn_measured_fraction_theta_max 0.999
_diffrn_measurement_details
;
List of Runs (angles in degrees, time in seconds):

  # Type    Start    End  Width  t~exp~   \w     \q     \k     \f   Frames
#--------------------------------------------------------------------------
  1  \w     10.00  62.00   1.00    7.54    --  -14.21  37.00   0.00   52
  2  \w    -86.00   6.00   1.00    7.54    --  -14.21 -37.00  60.00   92
  3  \w     -9.00  55.00   1.00    7.54    --   14.36 -99.00-120.00   64
;
_diffrn_measurement_device 'four-circle diffractometer'
_diffrn_measurement_device_type 'SuperNova, Dual, Cu at home/near, Atlas'
_diffrn_measurement_method '\w scans'
_diffrn_orient_matrix_type 'CrysAlisPro convention (1999,Acta A55,543-557)'
_diffrn_orient_matrix_UB_11 0.0023933000
_diffrn_orient_matrix_UB_12 -0.0800625000
_diffrn_orient_matrix_UB_13 -0.0225194000
_diffrn_orient_matrix_UB_21 0.0489152000
_diffrn_orient_matrix_UB_22 0.0322428000
_diffrn_orient_matrix_UB_23 -0.0102436000
_diffrn_orient_matrix_UB_31 0.0333283000
_diffrn_orient_matrix_UB_32 -0.0415669000
_diffrn_orient_matrix_UB_33 0.0354215000
_diffrn_radiation_monochromator mirror
_diffrn_radiation_probe x-ray
_diffrn_radiation_type MoK\a
_diffrn_radiation_wavelength 0.71073
_diffrn_reflns_av_R_equivalents 0.0261
_diffrn_reflns_av_unetI/netI 0.0381
_diffrn_reflns_Laue_measured_fraction_full 0.999
_diffrn_reflns_Laue_measured_fraction_max 0.999
_diffrn_reflns_limit_h_max 13
_diffrn_reflns_limit_h_min -16
_diffrn_reflns_limit_k_max 6
_diffrn_reflns_limit_k_min -9
_diffrn_reflns_limit_l_max 21
_diffrn_reflns_limit_l_min -19
_diffrn_reflns_number 7600
_diffrn_reflns_point_group_measured_fraction_full 0.999
_diffrn_reflns_point_group_measured_fraction_max 0.999
_diffrn_reflns_theta_full 25.242
_diffrn_reflns_theta_max 27.484
_diffrn_reflns_theta_min 2.642
_diffrn_source 'micro-focus sealed X-ray tube'
_diffrn_source_type 'SuperNova (Mo) X-ray Source'
_exptl_absorpt_coefficient_mu 1.390
_exptl_absorpt_correction_T_max 1.00000
_exptl_absorpt_correction_T_min 0.87508
_exptl_absorpt_correction_type multi-scan
_exptl_absorpt_process_details
;
CrysAlisPro 1.171.39.46e (Rigaku Oxford Diffraction, 2018)
Empirical absorption correction using spherical harmonics,
 implemented in SCALE3 ABSPACK scaling algorithm.
;
_exptl_crystal_colour 'clear light yellow'
_exptl_crystal_colour_lustre clear
_exptl_crystal_colour_modifier light
_exptl_crystal_colour_primary yellow
_exptl_crystal_density_diffrn 1.957
_exptl_crystal_description block
_exptl_crystal_F_000 880
_exptl_crystal_size_max 0.1
_exptl_crystal_size_mid 0.1
_exptl_crystal_size_min 0.03
_refine_diff_density_max 0.412
_refine_diff_density_min -0.657
_refine_diff_density_rms 0.088
_refine_ls_extinction_method none
_refine_ls_goodness_of_fit_ref 1.070
_refine_ls_hydrogen_treatment constr
_refine_ls_matrix_type full
_refine_ls_number_parameters 228
_refine_ls_number_reflns 3438
_refine_ls_number_restraints 0
_refine_ls_restrained_S_all 1.070
_refine_ls_R_factor_all 0.0400
_refine_ls_R_factor_gt 0.0292
_refine_ls_shift/su_max 0.001
_refine_ls_shift/su_mean 0.000
_refine_ls_structure_factor_coef Fsqd
_refine_ls_weighting_details 'w=1/[\s^2^(Fo^2^)+(0.0293P)^2^+0.1764P] where P=(Fo^2^+2Fc^2^)/3'
_refine_ls_weighting_scheme calc
_refine_ls_wR_factor_gt 0.0620
_refine_ls_wR_factor_ref 0.0694
_reflns_Friedel_coverage 0.000
_reflns_number_gt 2871
_reflns_number_total 3438
_reflns_threshold_expression 'I > 2\s(I)'
_cod_data_source_file d0dt00518e2.cif
_cod_data_source_block mob507
_cod_depositor_comments 'Adding full bibliography for 7703931--7703935.cif.'
_cod_database_code 7703932
_shelx_shelxl_version_number 2018/3
_chemical_oxdiff_formula 'Ag1 C14 H12 N3 O7'
_shelx_space_group_comment
;
The symmetry employed for this shelxl refinement is uniquely defined
by the following loop, which should always be used as a source of
symmetry information in preference to the above space-group names.
They are only intended as comments.
;
_shelx_estimated_absorpt_t_max 0.959
_shelx_estimated_absorpt_t_min 0.874
_reflns_odcompleteness_completeness 99.89
_reflns_odcompleteness_iscentric 1
_reflns_odcompleteness_theta 27.50
_olex2_refinement_description
;
1. Fixed Uiso
 At 1.2 times of:
  All C(H) groups
 At 1.5 times of:
  All C(H,H,H) groups
2.a Aromatic/amide H refined with riding coordinates:
 C3(H3), C9(H9), C6(H6), C12(H12), C10(H10), C11(H11)
2.b Idealised Me refined as rotating group:
 C16(H16A,H16B,H16C), C20(H20A,H20B,H20C)
;
_olex2_submission_special_instructions 'No special instructions were received'
_oxdiff_exptl_absorpt_empirical_details
;
Empirical correction (ABSPACK) includes:
- Absorption correction using spherical harmonics
- Frame scaling
;
_oxdiff_exptl_absorpt_empirical_full_max 1.187
_oxdiff_exptl_absorpt_empirical_full_min 0.861

loop_
_space_group_symop_operation_xyz
'x, y, z'
'-x, y+1/2, -z+1/2'
'-x, -y, -z'
'x, -y-1/2, z-1/2'

loop_
_atom_site_label
_atom_site_type_symbol
_atom_site_fract_x
_atom_site_fract_y
_atom_site_fract_z
_atom_site_U_iso_or_equiv
_atom_site_adp_type
_atom_site_occupancy
_atom_site_site_symmetry_order
_atom_site_calc_flag
_atom_site_refinement_flags_posn
_atom_site_refinement_flags_adp
_atom_site_refinement_flags_occupancy
_atom_site_disorder_assembly
_atom_site_disorder_group
Ag1 Ag 0.48419(2) 0.20622(3) 0.34947(2) 0.02778(8) Uani 1 1 d . . . . .
O22 O 0.52750(13) 0.4517(3) 0.26184(11) 0.0267(4) Uani 1 1 d . . . . .
O19 O 0.96241(13) 0.4765(2) 0.61004(11) 0.0250(4) Uani 1 1 d . . . . .
O15 O 0.89541(13) 0.3385(2) 0.74227(11) 0.0232(4) Uani 1 1 d . . . . .
O24 O 0.67569(15) 0.2876(3) 0.30558(11) 0.0279(4) Uani 1 1 d . . . . .
O14 O 0.78439(15) 0.5810(3) 0.73837(11) 0.0299(4) Uani 1 1 d . . . . .
O18 O 0.95970(14) 0.2187(3) 0.53934(12) 0.0297(5) Uani 1 1 d . . . . .
N7 N 0.38530(16) 0.2178(3) 0.45181(12) 0.0195(5) Uani 1 1 d . . . . .
O23 O 0.68255(15) 0.5270(3) 0.23344(12) 0.0369(5) Uani 1 1 d . . . . .
N21 N 0.63036(16) 0.4223(3) 0.26724(12) 0.0210(5) Uani 1 1 d . . . . .
N1 N 0.61107(17) 0.2439(3) 0.48150(13) 0.0191(5) Uani 1 1 d . . . . .
C8 C 0.44272(19) 0.2424(3) 0.52954(15) 0.0162(5) Uani 1 1 d . . . . .
C3 C 0.62694(19) 0.3501(3) 0.61731(15) 0.0182(5) Uani 1 1 d . . . . .
H3 H 0.591204 0.383402 0.658849 0.022 Uiso 1 1 calc R . . . .
C4 C 0.74224(18) 0.3695(3) 0.62945(14) 0.0176(5) Uani 1 1 d . . . . .
C5 C 0.79069(19) 0.3244(3) 0.56568(15) 0.0173(5) Uani 1 1 d . . . . .
C9 C 0.3921(2) 0.2264(3) 0.59412(15) 0.0202(5) Uani 1 1 d . . . . .
H9 H 0.434337 0.243870 0.648518 0.024 Uiso 1 1 calc R . . . .
C6 C 0.7209(2) 0.2652(3) 0.49300(16) 0.0199(5) Uani 1 1 d . . . . .
H6 H 0.753399 0.238349 0.449005 0.024 Uiso 1 1 calc R . . . .
C2 C 0.56480(19) 0.2812(3) 0.54343(15) 0.0164(5) Uani 1 1 d . . . . .
C13 C 0.80814(19) 0.4438(4) 0.70945(15) 0.0206(5) Uani 1 1 d . . . . .
C12 C 0.2758(2) 0.1794(4) 0.43747(16) 0.0225(6) Uani 1 1 d . . . . .
H12 H 0.234712 0.163538 0.382645 0.027 Uiso 1 1 calc R . . . .
C10 C 0.2793(2) 0.1848(4) 0.57826(17) 0.0244(6) Uani 1 1 d . . . . .
H10 H 0.243460 0.172209 0.621608 0.029 Uiso 1 1 calc R . . . .
C11 C 0.2199(2) 0.1620(4) 0.49850(16) 0.0242(6) Uani 1 1 d . . . . .
H11 H 0.142314 0.134862 0.485863 0.029 Uiso 1 1 calc R . . . .
C17 C 0.91286(19) 0.3317(3) 0.57012(15) 0.0193(5) Uani 1 1 d . . . . .
C16 C 0.9706(2) 0.4119(4) 0.81455(17) 0.0359(7) Uani 1 1 d . . . . .
H16A H 1.000167 0.527923 0.801351 0.054 Uiso 1 1 calc GR . . . .
H16B H 1.032475 0.327546 0.834253 0.054 Uiso 1 1 calc GR . . . .
H16C H 0.930001 0.430001 0.856922 0.054 Uiso 1 1 calc GR . . . .
C20 C 1.0841(2) 0.4739(4) 0.62763(19) 0.0340(7) Uani 1 1 d . . . . .
H20A H 1.107614 0.462534 0.576617 0.051 Uiso 1 1 calc GR . . . .
H20B H 1.112670 0.371024 0.663043 0.051 Uiso 1 1 calc GR . . . .
H20C H 1.113873 0.586383 0.655047 0.051 Uiso 1 1 calc GR . . . .

loop_
_atom_site_aniso_label
_atom_site_aniso_U_11
_atom_site_aniso_U_22
_atom_site_aniso_U_33
_atom_site_aniso_U_23
_atom_site_aniso_U_13
_atom_site_aniso_U_12
Ag1 0.02657(13) 0.04182(16) 0.01581(11) -0.00434(9) 0.00682(8) -0.01168(9)
O22 0.0176(8) 0.0329(11) 0.0284(10) -0.0047(9) 0.0037(7) 0.0032(8)
O19 0.0146(8) 0.0245(10) 0.0354(11) -0.0043(9) 0.0054(7) -0.0040(7)
O15 0.0201(9) 0.0242(10) 0.0208(9) -0.0014(8) -0.0037(7) -0.0007(7)
O24 0.0316(10) 0.0298(11) 0.0220(10) 0.0095(8) 0.0059(8) 0.0084(8)
O14 0.0359(10) 0.0271(11) 0.0239(10) -0.0080(9) 0.0020(8) 0.0042(8)
O18 0.0201(9) 0.0334(11) 0.0368(12) -0.0108(9) 0.0089(8) 0.0008(8)
N7 0.0182(10) 0.0246(12) 0.0151(10) 0.0018(9) 0.0031(8) -0.0011(8)
O23 0.0353(11) 0.0397(13) 0.0367(12) 0.0146(10) 0.0105(9) -0.0110(9)
N21 0.0234(11) 0.0242(12) 0.0144(10) 0.0002(9) 0.0026(8) -0.0029(9)
N1 0.0191(10) 0.0218(11) 0.0168(11) 0.0002(9) 0.0054(8) -0.0010(8)
C8 0.0172(12) 0.0149(12) 0.0159(12) 0.0012(10) 0.0030(9) 0.0019(9)
C3 0.0212(12) 0.0172(13) 0.0163(12) 0.0003(10) 0.0049(9) 0.0027(10)
C4 0.0192(12) 0.0157(12) 0.0170(12) 0.0006(10) 0.0029(9) 0.0004(10)
C5 0.0166(11) 0.0169(13) 0.0184(12) 0.0018(10) 0.0041(9) -0.0006(9)
C9 0.0219(13) 0.0241(14) 0.0151(12) 0.0009(11) 0.0055(10) 0.0006(10)
C6 0.0200(12) 0.0231(14) 0.0173(12) 0.0009(10) 0.0059(10) 0.0012(10)
C2 0.0180(12) 0.0145(12) 0.0171(12) 0.0041(10) 0.0051(9) 0.0014(9)
C13 0.0211(12) 0.0217(14) 0.0179(12) 0.0005(11) 0.0031(9) -0.0020(10)
C12 0.0167(12) 0.0271(15) 0.0215(13) 0.0019(11) 0.0005(10) -0.0013(10)
C10 0.0232(13) 0.0284(15) 0.0250(14) 0.0008(12) 0.0127(11) 0.0008(11)
C11 0.0157(12) 0.0305(15) 0.0274(14) 0.0020(12) 0.0073(10) -0.0006(10)
C17 0.0187(12) 0.0229(14) 0.0160(12) 0.0039(11) 0.0036(9) 0.0005(10)
C16 0.0315(15) 0.0386(19) 0.0273(15) -0.0001(13) -0.0125(12) -0.0056(13)
C20 0.0157(12) 0.0356(17) 0.0490(19) -0.0109(15) 0.0047(12) -0.0045(11)

loop_
_atom_type_symbol
_atom_type_description
_atom_type_scat_dispersion_real
_atom_type_scat_dispersion_imag
_atom_type_scat_source
C C 0.0033 0.0016 'International Tables Vol C Tables 4.2.6.8 and 6.1.1.4'
H H 0.0000 0.0000 'International Tables Vol C Tables 4.2.6.8 and 6.1.1.4'
Ag Ag -0.8971 1.1015 'International Tables Vol C Tables 4.2.6.8 and 6.1.1.4'
N N 0.0061 0.0033 'International Tables Vol C Tables 4.2.6.8 and 6.1.1.4'
O O 0.0106 0.0060 'International Tables Vol C Tables 4.2.6.8 and 6.1.1.4'

loop_
_geom_angle_atom_site_label_1
_geom_angle_atom_site_label_2
_geom_angle_atom_site_label_3
_geom_angle
_geom_angle_site_symmetry_1
_geom_angle_site_symmetry_3
_geom_angle_publ_flag
O22 Ag1 O23 108.23(6) . 2_645 ?
N7 Ag1 O22 129.74(7) . . ?
N7 Ag1 O23 86.01(7) . 2_645 ?
N7 Ag1 N1 69.46(7) . . ?
N1 Ag1 O22 106.46(6) . . ?
N1 Ag1 O23 145.18(7) . 2_645 ?
N21 O22 Ag1 100.92(14) . . ?
C17 O19 C20 114.5(2) . . ?
C13 O15 C16 114.7(2) . . ?
C8 N7 Ag1 118.77(16) . . ?
C12 N7 Ag1 122.64(17) . . ?
C12 N7 C8 118.1(2) . . ?
N21 O23 Ag1 97.98(14) . 2_655 ?
O24 N21 O22 119.2(2) . . ?
O23 N21 O22 119.0(2) . . ?
O23 N21 O24 121.7(2) . . ?
C6 N1 Ag1 123.82(17) . . ?
C6 N1 C2 118.4(2) . . ?
C2 N1 Ag1 116.42(15) . . ?
N7 C8 C9 121.8(2) . . ?
N7 C8 C2 116.7(2) . . ?
C9 C8 C2 121.5(2) . . ?
C4 C3 H3 120.4 . . ?
C2 C3 H3 120.4 . . ?
C2 C3 C4 119.2(2) . . ?
C3 C4 C5 118.4(2) . . ?
C3 C4 C13 118.6(2) . . ?
C5 C4 C13 123.0(2) . . ?
C4 C5 C17 124.8(2) . . ?
C6 C5 C4 118.0(2) . . ?
C6 C5 C17 117.1(2) . . ?
C8 C9 H9 120.3 . . ?
C10 C9 C8 119.3(2) . . ?
C10 C9 H9 120.3 . . ?
N1 C6 C5 123.8(2) . . ?
N1 C6 H6 118.1 . . ?
C5 C6 H6 118.1 . . ?
N1 C2 C8 116.3(2) . . ?
N1 C2 C3 122.1(2) . . ?
C3 C2 C8 121.6(2) . . ?
O15 C13 C4 111.4(2) . . ?
O14 C13 O15 125.4(2) . . ?
O14 C13 C4 123.2(2) . . ?
N7 C12 H12 118.4 . . ?
N7 C12 C11 123.3(2) . . ?
C11 C12 H12 118.4 . . ?
C9 C10 H10 120.5 . . ?
C11 C10 C9 119.0(2) . . ?
C11 C10 H10 120.5 . . ?
C12 C11 H11 120.7 . . ?
C10 C11 C12 118.5(2) . . ?
C10 C11 H11 120.7 . . ?
O19 C17 C5 112.8(2) . . ?
O18 C17 O19 124.6(2) . . ?
O18 C17 C5 122.6(2) . . ?
O15 C16 H16A 109.5 . . ?
O15 C16 H16B 109.5 . . ?
O15 C16 H16C 109.5 . . ?
H16A C16 H16B 109.5 . . ?
H16A C16 H16C 109.5 . . ?
H16B C16 H16C 109.5 . . ?
O19 C20 H20A 109.5 . . ?
O19 C20 H20B 109.5 . . ?
O19 C20 H20C 109.5 . . ?
H20A C20 H20B 109.5 . . ?
H20A C20 H20C 109.5 . . ?
H20B C20 H20C 109.5 . . ?

loop_
_geom_bond_atom_site_label_1
_geom_bond_atom_site_label_2
_geom_bond_distance
_geom_bond_site_symmetry_2
_geom_bond_publ_flag
Ag1 O22 2.486(2) . ?
Ag1 N7 2.353(2) . ?
Ag1 O23 2.5602(19) 2_645 ?
Ag1 N1 2.412(2) . ?
O22 N21 1.269(2) . ?
O19 C17 1.333(3) . ?
O19 C20 1.459(3) . ?
O15 C13 1.336(3) . ?
O15 C16 1.449(3) . ?
O24 N21 1.246(3) . ?
O14 C13 1.195(3) . ?
O18 C17 1.205(3) . ?
N7 C8 1.346(3) . ?
N7 C12 1.345(3) . ?
O23 N21 1.234(3) . ?
N1 C6 1.331(3) . ?
N1 C2 1.340(3) . ?
C8 C9 1.392(4) . ?
C8 C2 1.495(3) . ?
C3 H3 0.9500 . ?
C3 C4 1.395(3) . ?
C3 C2 1.394(3) . ?
C4 C5 1.397(3) . ?
C4 C13 1.504(3) . ?
C5 C6 1.390(3) . ?
C5 C17 1.493(3) . ?
C9 H9 0.9500 . ?
C9 C10 1.387(3) . ?
C6 H6 0.9500 . ?
C12 H12 0.9500 . ?
C12 C11 1.382(4) . ?
C10 H10 0.9500 . ?
C10 C11 1.381(4) . ?
C11 H11 0.9500 . ?
C16 H16A 0.9800 . ?
C16 H16B 0.9800 . ?
C16 H16C 0.9800 . ?
C20 H20A 0.9800 . ?
C20 H20B 0.9800 . ?
C20 H20C 0.9800 . ?

loop_
_geom_torsion_atom_site_label_1
_geom_torsion_atom_site_label_2
_geom_torsion_atom_site_label_3
_geom_torsion_atom_site_label_4
_geom_torsion
_geom_torsion_site_symmetry_1
_geom_torsion_site_symmetry_2
_geom_torsion_site_symmetry_3
_geom_torsion_site_symmetry_4
_geom_torsion_publ_flag
Ag1 O22 N21 O24 4.4(2) . . . . ?
Ag1 O22 N21 O23 -176.48(19) . . . . ?
Ag1 N7 C8 C9 -171.21(18) . . . . ?
Ag1 N7 C8 C2 6.7(3) . . . . ?
Ag1 N7 C12 C11 171.0(2) . . . . ?
Ag1 O23 N21 O22 -10.4(2) 2_655 . . . ?
Ag1 O23 N21 O24 168.69(19) 2_655 . . . ?
Ag1 N1 C6 C5 165.84(19) . . . . ?
Ag1 N1 C2 C8 17.3(3) . . . . ?
Ag1 N1 C2 C3 -163.56(18) . . . . ?
N7 C8 C9 C10 -0.3(4) . . . . ?
N7 C8 C2 N1 -16.2(3) . . . . ?
N7 C8 C2 C3 164.7(2) . . . . ?
N7 C12 C11 C10 -0.1(4) . . . . ?
C8 N7 C12 C11 -0.8(4) . . . . ?
C8 C9 C10 C11 -0.6(4) . . . . ?
C3 C4 C5 C6 1.0(4) . . . . ?
C3 C4 C5 C17 -177.8(2) . . . . ?
C3 C4 C13 O15 129.2(2) . . . . ?
C3 C4 C13 O14 -51.4(4) . . . . ?
C4 C3 C2 N1 -4.5(4) . . . . ?
C4 C3 C2 C8 174.6(2) . . . . ?
C4 C5 C6 N1 -2.1(4) . . . . ?
C4 C5 C17 O19 -40.6(3) . . . . ?
C4 C5 C17 O18 140.5(3) . . . . ?
C5 C4 C13 O15 -53.0(3) . . . . ?
C5 C4 C13 O14 126.4(3) . . . . ?
C9 C8 C2 N1 161.7(2) . . . . ?
C9 C8 C2 C3 -17.4(4) . . . . ?
C9 C10 C11 C12 0.8(4) . . . . ?
C6 N1 C2 C8 -175.7(2) . . . . ?
C6 N1 C2 C3 3.4(3) . . . . ?
C6 C5 C17 O19 140.6(2) . . . . ?
C6 C5 C17 O18 -38.3(4) . . . . ?
C2 N1 C6 C5 -0.1(4) . . . . ?
C2 C8 C9 C10 -178.0(2) . . . . ?
C2 C3 C4 C5 2.1(3) . . . . ?
C2 C3 C4 C13 -180.0(2) . . . . ?
C13 C4 C5 C6 -176.9(2) . . . . ?
C13 C4 C5 C17 4.3(4) . . . . ?
C12 N7 C8 C9 1.0(4) . . . . ?
C12 N7 C8 C2 178.8(2) . . . . ?
C17 C5 C6 N1 176.8(2) . . . . ?
C16 O15 C13 O14 -6.3(4) . . . . ?
C16 O15 C13 C4 173.0(2) . . . . ?
C20 O19 C17 O18 -10.9(4) . . . . ?
C20 O19 C17 C5 170.3(2) . . . . ?
